data_1562462
loop_
_publ_author_name
'DeJesus, Joseph F.'
'Kerr, Ryan W. F.'
'Penchoff, Deborah A.'
'Carroll, Xian B.'
'Peterson, Charles C.'
'Arnold, Polly L.'
'Jenkins, David M.'

_publ_section_title
;
 Actinide tetra-N-heterocyclic carbene &#x2018;sandwiches&#x2019;
;
_journal_name_full 'Chemical Science'
_journal_paper_doi 10.1039/D1SC01007G
_journal_year 2021
_chemical_formula_moiety 'C36 H48 B4 N16 U'
_chemical_formula_sum 'C36 H48 B4 N16 U'
_chemical_formula_weight 986.17
_space_group_crystal_system monoclinic
_space_group_IT_number 14
_space_group_name_Hall '-P 2ybc'
_space_group_name_H-M_alt 'P 1 21/c 1'
_atom_sites_solution_hydrogens geom
_audit_creation_method SHELXL-2018/3
_audit_update_record
;
2020-11-30 deposited with the CCDC.	2021-04-16 downloaded from the CCDC.
;
_cell_angle_alpha 90
_cell_angle_beta 94.3050(10)
_cell_angle_gamma 90
_cell_formula_units_Z 4
_cell_length_a 18.5705(2)
_cell_length_b 11.30970(10)
_cell_length_c 21.6322(3)
_cell_measurement_reflns_used 18232
_cell_measurement_temperature 120(2)
_cell_measurement_theta_max 29.7660
_cell_measurement_theta_min 3.3660
_cell_volume 4530.52(9)
_computing_structure_refinement 'SHELXL-2018/3 (Sheldrick, 2018)'
_diffrn_ambient_temperature 120(2)
_diffrn_measured_fraction_theta_full 0.999
_diffrn_measured_fraction_theta_max 0.999
_diffrn_measurement_device_type 'Xcalibur, Eos'
_diffrn_measurement_method '\w scans'
_diffrn_radiation_type MoK\a
_diffrn_radiation_wavelength 0.71073
_diffrn_reflns_av_R_equivalents 0.0589
_diffrn_reflns_av_unetI/netI 0.0373
_diffrn_reflns_Laue_measured_fraction_full 0.999
_diffrn_reflns_Laue_measured_fraction_max 0.999
_diffrn_reflns_limit_h_max 24
_diffrn_reflns_limit_h_min -24
_diffrn_reflns_limit_k_max 14
_diffrn_reflns_limit_k_min -14
_diffrn_reflns_limit_l_max 27
_diffrn_reflns_limit_l_min -28
_diffrn_reflns_number 80388
_diffrn_reflns_point_group_measured_fraction_full 0.999
_diffrn_reflns_point_group_measured_fraction_max 0.999
_diffrn_reflns_theta_full 25.242
_diffrn_reflns_theta_max 27.483
_diffrn_reflns_theta_min 2.843
_diffrn_source 'fine-focus sealed X-ray tube'
_exptl_absorpt_coefficient_mu 3.627
_exptl_absorpt_correction_T_max 0.954
_exptl_absorpt_correction_T_min 0.512
_exptl_absorpt_correction_type analytical
_exptl_absorpt_process_details
;
CrysAlisPro 1.171.38.46 (Rigaku Oxford Diffraction, 2015)
Analytical numeric absorption correction using a multifaceted crystal
			model based on expressions derived by R.C. Clark & J.S. Reid.
(Clark, R. C. & Reid, J. S. (1995). Acta Cryst. A51, 887-897)
Empirical absorption correction using spherical harmonics,
 implemented in SCALE3 ABSPACK scaling algorithm.
;
_exptl_crystal_colour purple
_exptl_crystal_density_diffrn 1.446
_exptl_crystal_description plate
_exptl_crystal_F_000 1952
_exptl_crystal_size_max 0.492
_exptl_crystal_size_mid 0.136
_exptl_crystal_size_min 0.026
_refine_diff_density_max 0.675
_refine_diff_density_min -0.563
_refine_diff_density_rms 0.098
_refine_ls_extinction_method none
_refine_ls_goodness_of_fit_ref 1.052
_refine_ls_hydrogen_treatment constr
_refine_ls_matrix_type full
_refine_ls_number_parameters 514
_refine_ls_number_reflns 10386
_refine_ls_number_restraints 0
_refine_ls_restrained_S_all 1.052
_refine_ls_R_factor_all 0.0365
_refine_ls_R_factor_gt 0.0263
_refine_ls_shift/su_max 0.006
_refine_ls_shift/su_mean 0.000
_refine_ls_structure_factor_coef Fsqd
_refine_ls_weighting_details 'w=1/[\s^2^(Fo^2^)+(0.0222P)^2^+2.1892P] where P=(Fo^2^+2Fc^2^)/3'
_refine_ls_weighting_scheme calc
_refine_ls_wR_factor_gt 0.0525
_refine_ls_wR_factor_ref 0.0553
_reflns_Friedel_coverage 0.000
_reflns_number_gt 8885
_reflns_number_total 10386
_reflns_threshold_expression 'I > 2\s(I)'
_cod_data_source_file d1sc01007g2.cif
_cod_data_source_block p17064_mono_sqd
_cod_original_sg_symbol_H-M 'P 21/c'
_cod_database_code 1562462
_shelx_shelxl_version_number 2018/3
_shelx_space_group_comment
;
The symmetry employed for this shelxl refinement is uniquely defined
by the following loop, which should always be used as a source of
symmetry information in preference to the above space-group names.
They are only intended as comments.
;

loop_
_space_group_symop_operation_xyz
'x, y, z'
'-x, y+1/2, -z+1/2'
'-x, -y, -z'
'x, -y-1/2, z-1/2'

loop_
_atom_site_label
_atom_site_type_symbol
_atom_site_fract_x
_atom_site_fract_y
_atom_site_fract_z
_atom_site_U_iso_or_equiv
_atom_site_adp_type
_atom_site_occupancy
_atom_site_site_symmetry_order
_atom_site_calc_flag
_atom_site_refinement_flags_posn
_atom_site_refinement_flags_adp
_atom_site_refinement_flags_occupancy
_atom_site_disorder_assembly
_atom_site_disorder_group
U1 U 0.74682(2) 0.28891(2) 0.67490(2) 0.00904(3) Uani 1 1 d . . . . .
N10 N 0.58889(12) 0.1566(2) 0.58653(11) 0.0125(5) Uani 1 1 d . . . . .
N16 N 0.78856(12) -0.0009(2) 0.62509(12) 0.0155(5) Uani 1 1 d . . . . .
N5 N 0.61955(12) 0.4773(2) 0.75497(11) 0.0147(5) Uani 1 1 d . . . . .
N9 N 0.66041(12) 0.0214(2) 0.62586(11) 0.0130(5) Uani 1 1 d . . . . .
N11 N 0.61342(12) 0.3658(2) 0.54621(11) 0.0130(5) Uani 1 1 d . . . . .
N12 N 0.70240(12) 0.4888(2) 0.55104(11) 0.0136(5) Uani 1 1 d . . . . .
N13 N 0.83038(12) 0.4794(2) 0.57234(11) 0.0124(5) Uani 1 1 d . . . . .
N4 N 0.73157(13) 0.59545(19) 0.73198(11) 0.0127(5) Uani 1 1 d . . . . .
N8 N 0.76889(13) 0.0786(2) 0.80540(11) 0.0146(5) Uani 1 1 d . . . . .
N14 N 0.90093(12) 0.3269(2) 0.57947(11) 0.0126(5) Uani 1 1 d . . . . .
N3 N 0.90950(12) 0.3743(2) 0.76306(11) 0.0129(5) Uani 1 1 d . . . . .
N15 N 0.87765(13) 0.1052(2) 0.59726(11) 0.0147(5) Uani 1 1 d . . . . .
N2 N 0.88304(12) 0.2053(2) 0.80109(11) 0.0148(5) Uani 1 1 d . . . . .
N7 N 0.65623(12) 0.1120(2) 0.78072(11) 0.0135(5) Uani 1 1 d . . . . .
C5 C 0.65426(15) 0.1417(2) 0.61914(13) 0.0130(6) Uani 1 1 d . . . . .
N6 N 0.59197(12) 0.2931(2) 0.76336(11) 0.0136(5) Uani 1 1 d . . . . .
C3 C 0.63663(14) 0.3677(3) 0.73448(13) 0.0135(6) Uani 1 1 d . . . . .
C8 C 0.81516(15) 0.1125(2) 0.62695(14) 0.0150(6) Uani 1 1 d . . . . .
C1 C 0.86113(14) 0.2828(2) 0.75554(13) 0.0128(6) Uani 1 1 d . . . . .
C2 C 0.77439(15) 0.5024(2) 0.71812(13) 0.0132(6) Uani 1 1 d . . . . .
C6 C 0.67605(15) 0.3912(2) 0.58030(13) 0.0124(6) Uani 1 1 d . . . . .
C4 C 0.72408(14) 0.1443(2) 0.76678(13) 0.0136(6) Uani 1 1 d . . . . .
C7 C 0.83638(14) 0.3674(2) 0.59678(13) 0.0121(6) Uani 1 1 d . . . . .
C28 C 0.72411(15) -0.0373(3) 0.65370(14) 0.0163(6) Uani 1 1 d . . . . .
H28A H 0.718224 -0.122224 0.649333 0.020 Uiso 1 1 calc R U . . .
H28B H 0.729487 -0.019109 0.697621 0.020 Uiso 1 1 calc R U . . .
C27 C 0.76648(15) 0.5526(2) 0.57354(14) 0.0159(6) Uani 1 1 d . . . . .
H27A H 0.761263 0.578839 0.615650 0.019 Uiso 1 1 calc R U . . .
H27B H 0.771953 0.622013 0.547999 0.019 Uiso 1 1 calc R U . . .
C25 C 0.90874(14) 0.4776(2) 0.72311(14) 0.0136(6) Uani 1 1 d . . . . .
H25A H 0.912051 0.452571 0.680530 0.016 Uiso 1 1 calc R U . . .
H25B H 0.950438 0.526569 0.734837 0.016 Uiso 1 1 calc R U . . .
C26 C 0.59014(15) 0.1668(2) 0.75400(14) 0.0154(6) Uani 1 1 d . . . . .
H26A H 0.584370 0.149890 0.709955 0.019 Uiso 1 1 calc R U . . .
H26B H 0.549039 0.133748 0.773113 0.019 Uiso 1 1 calc R U . . .
C33 C 0.50201(16) 0.3319(3) 0.61133(14) 0.0186(7) Uani 1 1 d . . . . .
H33A H 0.464677 0.276994 0.620077 0.028 Uiso 1 1 calc R U . . .
H33B H 0.531329 0.348599 0.648761 0.028 Uiso 1 1 calc R U . . .
H33C H 0.480538 0.403832 0.595214 0.028 Uiso 1 1 calc R U . . .
C17 C 0.60060(15) -0.0364(3) 0.60029(14) 0.0167(6) Uani 1 1 d . . . . .
H17 H 0.592588 -0.117621 0.599692 0.020 Uiso 1 1 calc R U . . .
C18 C 0.55585(16) 0.0478(3) 0.57626(14) 0.0181(7) Uani 1 1 d . . . . .
H18 H 0.510459 0.035222 0.556155 0.022 Uiso 1 1 calc R U . . .
C34 C 0.50396(17) 0.2434(3) 0.49703(15) 0.0215(7) Uani 1 1 d . . . . .
H34A H 0.466427 0.188820 0.505648 0.032 Uiso 1 1 calc R U . . .
H34B H 0.482781 0.314374 0.479371 0.032 Uiso 1 1 calc R U . . .
H34C H 0.534591 0.208280 0.468286 0.032 Uiso 1 1 calc R U . . .
C9 C 0.94360(17) 0.2492(3) 0.83505(15) 0.0211(7) Uani 1 1 d . . . . .
H9 H 0.968419 0.211818 0.868520 0.025 Uiso 1 1 calc R U . . .
C11 C 0.84344(16) 0.6636(2) 0.74541(14) 0.0172(6) Uani 1 1 d . . . . .
H11 H 0.883533 0.711842 0.753955 0.021 Uiso 1 1 calc R U . . .
C29 C 0.61071(15) 0.6211(3) 0.66014(14) 0.0172(6) Uani 1 1 d . . . . .
H29A H 0.626595 0.695635 0.644900 0.026 Uiso 1 1 calc R U . . .
H29B H 0.625609 0.558626 0.633875 0.026 Uiso 1 1 calc R U . . .
H29C H 0.559018 0.621073 0.660185 0.026 Uiso 1 1 calc R U . . .
B3 B 0.55143(17) 0.2753(3) 0.56094(16) 0.0143(7) Uani 1 1 d . . . . .
C13 C 0.56558(16) 0.4685(3) 0.79594(15) 0.0219(7) Uani 1 1 d . . . . .
H13 H 0.544994 0.531088 0.816186 0.026 Uiso 1 1 calc R U . . .
C12 C 0.77415(16) 0.6934(2) 0.74798(14) 0.0174(6) Uani 1 1 d . . . . .
H12 H 0.757191 0.767417 0.758695 0.021 Uiso 1 1 calc R U . . .
C10 C 0.96030(16) 0.3546(3) 0.81140(14) 0.0188(7) Uani 1 1 d . . . . .
H10 H 0.998316 0.404011 0.824946 0.023 Uiso 1 1 calc R U . . .
C22 C 0.93416(17) 0.4154(3) 0.54758(15) 0.0221(7) Uani 1 1 d . . . . .
H22 H 0.979463 0.410161 0.532150 0.027 Uiso 1 1 calc R U . . .
C14 C 0.54834(16) 0.3537(3) 0.80121(15) 0.0222(7) Uani 1 1 d . . . . .
H14 H 0.513945 0.321750 0.825487 0.027 Uiso 1 1 calc R U . . .
C19 C 0.60197(16) 0.4466(3) 0.49828(14) 0.0198(7) Uani 1 1 d . . . . .
H19 H 0.562617 0.447501 0.469040 0.024 Uiso 1 1 calc R U . . .
C24 C 0.83343(16) -0.0774(3) 0.59678(16) 0.0226(7) Uani 1 1 d . . . . .
H24 H 0.827081 -0.158293 0.590997 0.027 Uiso 1 1 calc R U . . .
C21 C 0.89065(16) 0.5094(3) 0.54261(15) 0.0208(7) Uani 1 1 d . . . . .
H21 H 0.899329 0.580680 0.523037 0.025 Uiso 1 1 calc R U . . .
C23 C 0.88809(16) -0.0112(3) 0.57932(15) 0.0214(7) Uani 1 1 d . . . . .
H23 H 0.926824 -0.038730 0.558523 0.026 Uiso 1 1 calc R U . . .
C35 C 0.99345(15) 0.2038(3) 0.65138(15) 0.0197(7) Uani 1 1 d . . . . .
H35A H 1.030071 0.262271 0.646541 0.030 Uiso 1 1 calc R U . . .
H35B H 0.967437 0.223059 0.686740 0.030 Uiso 1 1 calc R U . . .
H35C H 1.015624 0.127546 0.657340 0.030 Uiso 1 1 calc R U . . .
C31 C 0.88496(16) -0.0146(3) 0.76136(16) 0.0241(8) Uani 1 1 d . . . . .
H31A H 0.867654 -0.093050 0.768407 0.036 Uiso 1 1 calc R U . . .
H31B H 0.868208 0.010771 0.720428 0.036 Uiso 1 1 calc R U . . .
H31C H 0.936793 -0.014402 0.765241 0.036 Uiso 1 1 calc R U . . .
C20 C 0.65716(16) 0.5234(3) 0.50119(14) 0.0199(7) Uani 1 1 d . . . . .
H20 H 0.663496 0.586932 0.474868 0.024 Uiso 1 1 calc R U . . .
C16 C 0.72860(17) 0.0061(3) 0.84123(16) 0.0239(7) Uani 1 1 d . . . . .
H16 H 0.747001 -0.047713 0.870840 0.029 Uiso 1 1 calc R U . . .
B2 B 0.85490(18) 0.0749(3) 0.81207(17) 0.0181(8) Uani 1 1 d . . . . .
C30 C 0.62299(16) 0.7063(3) 0.77529(15) 0.0214(7) Uani 1 1 d . . . . .
H30A H 0.639288 0.780527 0.759952 0.032 Uiso 1 1 calc R U . . .
H30B H 0.571392 0.707695 0.776161 0.032 Uiso 1 1 calc R U . . .
H30C H 0.644632 0.693319 0.816440 0.032 Uiso 1 1 calc R U . . .
C36 C 0.98081(18) 0.1699(3) 0.52885(16) 0.0285(8) Uani 1 1 d . . . . .
H36A H 1.017844 0.227736 0.524077 0.043 Uiso 1 1 calc R U . . .
H36B H 1.002301 0.092956 0.533537 0.043 Uiso 1 1 calc R U . . .
H36C H 0.947249 0.170712 0.492864 0.043 Uiso 1 1 calc R U . . .
B4 B 0.93841(18) 0.2012(3) 0.59010(16) 0.0162(7) Uani 1 1 d . . . . .
B1 B 0.64607(17) 0.6005(3) 0.73026(16) 0.0135(7) Uani 1 1 d . . . . .
C15 C 0.65836(17) 0.0271(3) 0.82578(15) 0.0235(7) Uani 1 1 d . . . . .
H15 H 0.619123 -0.008898 0.842381 0.028 Uiso 1 1 calc R U . . .
C32 C 0.88142(18) 0.0312(3) 0.88134(16) 0.0328(9) Uani 1 1 d . . . . .
H32A H 0.864217 -0.047601 0.887627 0.049 Uiso 1 1 calc R U . . .
H32B H 0.933224 0.031926 0.886290 0.049 Uiso 1 1 calc R U . . .
H32C H 0.862541 0.083392 0.911172 0.049 Uiso 1 1 calc R U . . .
N1 N 0.84323(12) 0.5467(2) 0.72747(11) 0.0125(5) Uani 1 1 d . . . . .

loop_
_atom_site_aniso_label
_atom_site_aniso_U_11
_atom_site_aniso_U_22
_atom_site_aniso_U_33
_atom_site_aniso_U_23
_atom_site_aniso_U_13
_atom_site_aniso_U_12
U1 0.00788(5) 0.00782(5) 0.01134(6) 0.00043(5) 0.00024(4) -0.00049(4)
N10 0.0109(11) 0.0108(12) 0.0156(13) 0.0000(10) -0.0008(10) -0.0018(9)
N16 0.0107(12) 0.0090(12) 0.0266(15) -0.0040(11) -0.0007(11) 0.0002(9)
N5 0.0122(12) 0.0166(13) 0.0154(13) -0.0005(10) 0.0019(10) 0.0020(10)
N9 0.0118(12) 0.0102(12) 0.0167(13) -0.0008(10) -0.0004(10) -0.0006(9)
N11 0.0147(12) 0.0128(12) 0.0117(12) -0.0005(10) 0.0013(10) 0.0016(10)
N12 0.0137(12) 0.0120(12) 0.0152(13) 0.0026(10) 0.0013(10) 0.0024(10)
N13 0.0105(12) 0.0142(12) 0.0125(12) 0.0030(10) 0.0013(10) -0.0012(9)
N4 0.0148(12) 0.0086(12) 0.0147(13) -0.0001(10) 0.0001(10) 0.0017(9)
N8 0.0162(12) 0.0106(12) 0.0171(13) 0.0033(10) 0.0007(10) 0.0000(10)
N14 0.0103(11) 0.0169(13) 0.0106(12) -0.0004(10) 0.0012(10) -0.0014(10)
N3 0.0099(11) 0.0100(12) 0.0184(13) -0.0005(10) -0.0018(10) 0.0015(9)
N15 0.0124(12) 0.0137(13) 0.0180(13) -0.0054(10) 0.0007(10) 0.0012(10)
N2 0.0127(12) 0.0132(12) 0.0177(13) 0.0016(11) -0.0046(10) -0.0003(10)
N7 0.0120(12) 0.0125(13) 0.0159(13) 0.0047(10) 0.0011(10) -0.0023(10)
C5 0.0121(13) 0.0109(14) 0.0159(15) 0.0004(12) -0.0002(11) -0.0005(11)
N6 0.0096(11) 0.0138(12) 0.0174(13) 0.0023(11) 0.0010(10) 0.0007(10)
C3 0.0082(13) 0.0151(14) 0.0167(15) 0.0029(13) -0.0022(11) -0.0006(11)
C8 0.0136(14) 0.0130(15) 0.0180(16) 0.0001(12) -0.0006(12) -0.0014(11)
C1 0.0113(13) 0.0114(14) 0.0155(15) -0.0011(12) -0.0010(11) 0.0009(11)
C2 0.0110(14) 0.0141(15) 0.0139(15) 0.0008(12) -0.0023(11) 0.0018(11)
C6 0.0123(14) 0.0110(14) 0.0143(15) -0.0007(11) 0.0039(12) 0.0017(11)
C4 0.0099(13) 0.0128(15) 0.0179(15) 0.0014(12) 0.0001(11) -0.0021(11)
C7 0.0124(13) 0.0116(14) 0.0122(14) -0.0019(12) 0.0000(11) -0.0004(11)
C28 0.0168(15) 0.0097(14) 0.0216(16) 0.0009(13) -0.0032(12) -0.0015(12)
C27 0.0162(15) 0.0103(14) 0.0214(17) 0.0034(13) 0.0031(12) 0.0008(12)
C25 0.0096(13) 0.0096(14) 0.0215(16) 0.0003(12) 0.0001(12) -0.0026(11)
C26 0.0130(14) 0.0139(15) 0.0198(16) 0.0044(12) 0.0032(12) -0.0022(12)
C33 0.0152(15) 0.0209(16) 0.0195(17) 0.0032(13) 0.0004(13) 0.0028(12)
C17 0.0177(15) 0.0112(15) 0.0208(16) 0.0001(13) -0.0007(13) -0.0059(12)
C18 0.0142(15) 0.0178(16) 0.0215(17) -0.0003(13) -0.0033(13) -0.0048(12)
C34 0.0214(16) 0.0188(16) 0.0228(17) 0.0024(13) -0.0091(14) -0.0014(13)
C9 0.0205(16) 0.0190(16) 0.0224(18) 0.0016(13) -0.0068(14) 0.0006(13)
C11 0.0175(15) 0.0077(14) 0.0251(17) -0.0029(12) -0.0057(13) -0.0026(12)
C29 0.0163(15) 0.0113(15) 0.0234(17) 0.0012(13) -0.0011(13) 0.0037(12)
B3 0.0109(15) 0.0167(18) 0.0148(17) 0.0020(14) -0.0028(13) 0.0013(13)
C13 0.0181(16) 0.0225(17) 0.0264(18) 0.0012(14) 0.0100(14) 0.0068(13)
C12 0.0183(15) 0.0083(15) 0.0249(17) -0.0021(12) -0.0018(13) 0.0010(11)
C10 0.0141(14) 0.0161(16) 0.0252(17) -0.0052(14) -0.0066(13) 0.0004(12)
C22 0.0169(15) 0.0259(18) 0.0247(18) 0.0060(14) 0.0092(14) -0.0019(13)
C14 0.0150(15) 0.0279(18) 0.0252(18) 0.0049(15) 0.0116(13) 0.0032(13)
C19 0.0169(15) 0.0254(17) 0.0163(16) 0.0077(14) -0.0033(13) 0.0018(13)
C24 0.0194(16) 0.0115(15) 0.036(2) -0.0082(14) -0.0015(14) 0.0026(12)
C21 0.0180(16) 0.0227(17) 0.0224(17) 0.0074(14) 0.0065(13) -0.0022(13)
C23 0.0172(15) 0.0150(16) 0.0325(19) -0.0111(14) 0.0051(14) 0.0039(13)
C35 0.0148(14) 0.0162(15) 0.0277(18) 0.0023(14) -0.0011(13) 0.0025(13)
C31 0.0113(15) 0.0135(16) 0.047(2) 0.0024(15) -0.0017(15) 0.0013(12)
C20 0.0195(16) 0.0211(17) 0.0190(17) 0.0088(13) 0.0004(13) 0.0023(13)
C16 0.0204(16) 0.0233(18) 0.0283(19) 0.0169(15) 0.0042(14) 0.0020(14)
B2 0.0101(16) 0.0195(18) 0.024(2) 0.0073(15) -0.0041(14) -0.0027(14)
C30 0.0166(15) 0.0217(16) 0.0258(17) -0.0058(14) 0.0006(13) 0.0054(13)
C36 0.0257(18) 0.0292(19) 0.032(2) -0.0078(16) 0.0125(16) -0.0021(15)
B4 0.0128(15) 0.0150(17) 0.0211(18) -0.0008(15) 0.0038(13) 0.0023(14)
B1 0.0119(15) 0.0117(16) 0.0169(18) 0.0019(13) 0.0013(13) 0.0006(12)
C15 0.0210(16) 0.0189(17) 0.0318(19) 0.0141(15) 0.0092(14) -0.0029(13)
C32 0.0246(18) 0.033(2) 0.038(2) 0.0212(17) -0.0100(16) -0.0046(15)
N1 0.0095(11) 0.0096(12) 0.0182(13) -0.0001(10) -0.0012(10) -0.0012(9)

loop_
_atom_type_symbol
_atom_type_description
_atom_type_scat_dispersion_real
_atom_type_scat_dispersion_imag
_atom_type_scat_source
C C 0.0033 0.0016 'International Tables Vol C Tables 4.2.6.8 and 6.1.1.4'
H H 0.0000 0.0000 'International Tables Vol C Tables 4.2.6.8 and 6.1.1.4'
B B 0.0013 0.0007 'International Tables Vol C Tables 4.2.6.8 and 6.1.1.4'
N N 0.0061 0.0033 'International Tables Vol C Tables 4.2.6.8 and 6.1.1.4'
U U -9.6767 9.6646 'International Tables Vol C Tables 4.2.6.8 and 6.1.1.4'

loop_
_geom_angle_atom_site_label_1
_geom_angle_atom_site_label_2
_geom_angle_atom_site_label_3
_geom_angle
_geom_angle_site_symmetry_1
_geom_angle_site_symmetry_3
_geom_angle_publ_flag
C7 U1 C6 69.57(8) . . ?
C7 U1 C8 69.63(9) . . ?
C6 U1 C8 104.87(9) . . ?
C7 U1 C5 110.20(9) . . ?
C6 U1 C5 69.35(9) . . ?
C8 U1 C5 69.79(9) . . ?
C7 U1 C2 78.54(9) . . ?
C6 U1 C2 86.85(9) . . ?
C8 U1 C2 138.93(9) . . ?
C5 U1 C2 148.38(8) . . ?
C7 U1 C4 147.68(9) . . ?
C6 U1 C4 139.94(8) . . ?
C8 U1 C4 86.32(9) . . ?
C5 U1 C4 79.41(9) . . ?
C2 U1 C4 109.91(9) . . ?
C7 U1 C1 85.24(9) . . ?
C6 U1 C1 149.11(9) . . ?
C8 U1 C1 81.52(9) . . ?
C5 U1 C1 138.85(9) . . ?
C2 U1 C1 70.36(9) . . ?
C4 U1 C1 69.64(9) . . ?
C7 U1 C3 138.73(9) . . ?
C6 U1 C3 82.59(8) . . ?
C8 U1 C3 149.57(9) . . ?
C5 U1 C3 86.20(9) . . ?
C2 U1 C3 69.83(9) . . ?
C4 U1 C3 70.64(9) . . ?
C1 U1 C3 107.37(8) . . ?
C5 N10 C18 109.8(2) . . ?
C5 N10 B3 129.1(2) . . ?
C18 N10 B3 121.1(2) . . ?
C8 N16 C24 111.8(2) . . ?
C8 N16 C28 124.0(2) . . ?
C24 N16 C28 124.0(2) . . ?
C3 N5 C13 109.8(2) . . ?
C3 N5 B1 127.2(2) . . ?
C13 N5 B1 122.4(2) . . ?
C17 N9 C5 111.8(2) . . ?
C17 N9 C28 124.2(2) . . ?
C5 N9 C28 123.9(2) . . ?
C6 N11 C19 110.1(2) . . ?
C6 N11 B3 129.0(2) . . ?
C19 N11 B3 120.1(2) . . ?
C20 N12 C6 111.8(2) . . ?
C20 N12 C27 124.2(2) . . ?
C6 N12 C27 123.8(2) . . ?
C7 N13 C21 111.3(2) . . ?
C7 N13 C27 124.3(2) . . ?
C21 N13 C27 124.3(2) . . ?
C2 N4 C12 109.8(2) . . ?
C2 N4 B1 128.4(2) . . ?
C12 N4 B1 121.8(2) . . ?
C4 N8 C16 109.7(2) . . ?
C4 N8 B2 129.4(2) . . ?
C16 N8 B2 120.9(2) . . ?
C7 N14 C22 109.1(2) . . ?
C7 N14 B4 130.2(2) . . ?
C22 N14 B4 120.7(2) . . ?
C1 N3 C10 112.0(2) . . ?
C1 N3 C25 124.0(2) . . ?
C10 N3 C25 124.0(2) . . ?
C8 N15 C23 109.2(2) . . ?
C8 N15 B4 129.8(2) . . ?
C23 N15 B4 120.5(2) . . ?
C1 N2 C9 109.9(2) . . ?
C1 N2 B2 128.6(2) . . ?
C9 N2 B2 121.0(2) . . ?
C15 N7 C4 111.6(2) . . ?
C15 N7 C26 124.1(2) . . ?
C4 N7 C26 124.2(2) . . ?
N10 C5 N9 103.9(2) . . ?
N10 C5 U1 133.26(19) . . ?
N9 C5 U1 122.31(19) . . ?
C3 N6 C14 111.6(2) . . ?
C3 N6 C26 123.8(2) . . ?
C14 N6 C26 124.6(2) . . ?
N5 C3 N6 104.4(2) . . ?
N5 C3 U1 132.11(19) . . ?
N6 C3 U1 122.10(19) . . ?
N15 C8 N16 104.2(2) . . ?
N15 C8 U1 133.14(19) . . ?
N16 C8 U1 122.60(19) . . ?
N2 C1 N3 104.1(2) . . ?
N2 C1 U1 132.62(19) . . ?
N3 C1 U1 122.97(19) . . ?
N4 C2 N1 103.8(2) . . ?
N4 C2 U1 133.27(19) . . ?
N1 C2 U1 122.82(18) . . ?
N11 C6 N12 103.8(2) . . ?
N11 C6 U1 133.58(19) . . ?
N12 C6 U1 122.51(19) . . ?
N8 C4 N7 104.5(2) . . ?
N8 C4 U1 132.84(19) . . ?
N7 C4 U1 122.37(19) . . ?
N14 C7 N13 104.6(2) . . ?
N14 C7 U1 132.8(2) . . ?
N13 C7 U1 121.65(18) . . ?
N9 C28 N16 111.6(2) . . ?
N9 C28 H28A 109.3 . . ?
N16 C28 H28A 109.3 . . ?
N9 C28 H28B 109.3 . . ?
N16 C28 H28B 109.3 . . ?
H28A C28 H28B 108.0 . . ?
N12 C27 N13 111.3(2) . . ?
N12 C27 H27A 109.4 . . ?
N13 C27 H27A 109.4 . . ?
N12 C27 H27B 109.4 . . ?
N13 C27 H27B 109.4 . . ?
H27A C27 H27B 108.0 . . ?
N3 C25 N1 111.4(2) . . ?
N3 C25 H25A 109.4 . . ?
N1 C25 H25A 109.4 . . ?
N3 C25 H25B 109.4 . . ?
N1 C25 H25B 109.4 . . ?
H25A C25 H25B 108.0 . . ?
N6 C26 N7 110.9(2) . . ?
N6 C26 H26A 109.5 . . ?
N7 C26 H26A 109.5 . . ?
N6 C26 H26B 109.5 . . ?
N7 C26 H26B 109.5 . . ?
H26A C26 H26B 108.1 . . ?
B3 C33 H33A 109.5 . . ?
B3 C33 H33B 109.5 . . ?
H33A C33 H33B 109.5 . . ?
B3 C33 H33C 109.5 . . ?
H33A C33 H33C 109.5 . . ?
H33B C33 H33C 109.5 . . ?
C18 C17 N9 106.1(3) . . ?
C18 C17 H17 126.9 . . ?
N9 C17 H17 126.9 . . ?
C17 C18 N10 108.3(3) . . ?
C17 C18 H18 125.8 . . ?
N10 C18 H18 125.8 . . ?
B3 C34 H34A 109.5 . . ?
B3 C34 H34B 109.5 . . ?
H34A C34 H34B 109.5 . . ?
B3 C34 H34C 109.5 . . ?
H34A C34 H34C 109.5 . . ?
H34B C34 H34C 109.5 . . ?
C10 C9 N2 108.5(3) . . ?
C10 C9 H9 125.8 . . ?
N2 C9 H9 125.8 . . ?
C12 C11 N1 105.7(2) . . ?
C12 C11 H11 127.1 . . ?
N1 C11 H11 127.1 . . ?
B1 C29 H29A 109.5 . . ?
B1 C29 H29B 109.5 . . ?
H29A C29 H29B 109.5 . . ?
B1 C29 H29C 109.5 . . ?
H29A C29 H29C 109.5 . . ?
H29B C29 H29C 109.5 . . ?
N11 B3 N10 108.0(2) . . ?
N11 B3 C33 109.8(2) . . ?
N10 B3 C33 110.9(2) . . ?
N11 B3 C34 109.1(2) . . ?
N10 B3 C34 107.7(2) . . ?
C33 B3 C34 111.4(2) . . ?
C14 C13 N5 108.2(3) . . ?
C14 C13 H13 125.9 . . ?
N5 C13 H13 125.9 . . ?
C11 C12 N4 108.7(3) . . ?
C11 C12 H12 125.6 . . ?
N4 C12 H12 125.6 . . ?
C9 C10 N3 105.6(3) . . ?
C9 C10 H10 127.2 . . ?
N3 C10 H10 127.2 . . ?
C21 C22 N14 109.0(3) . . ?
C21 C22 H22 125.5 . . ?
N14 C22 H22 125.5 . . ?
C13 C14 N6 106.0(3) . . ?
C13 C14 H14 127.0 . . ?
N6 C14 H14 127.0 . . ?
C20 C19 N11 108.5(3) . . ?
C20 C19 H19 125.7 . . ?
N11 C19 H19 125.7 . . ?
C23 C24 N16 105.8(3) . . ?
C23 C24 H24 127.1 . . ?
N16 C24 H24 127.1 . . ?
C22 C21 N13 105.9(3) . . ?
C22 C21 H21 127.0 . . ?
N13 C21 H21 127.0 . . ?
C24 C23 N15 109.0(3) . . ?
C24 C23 H23 125.5 . . ?
N15 C23 H23 125.5 . . ?
B4 C35 H35A 109.5 . . ?
B4 C35 H35B 109.5 . . ?
H35A C35 H35B 109.5 . . ?
B4 C35 H35C 109.5 . . ?
H35A C35 H35C 109.5 . . ?
H35B C35 H35C 109.5 . . ?
B2 C31 H31A 109.5 . . ?
B2 C31 H31B 109.5 . . ?
H31A C31 H31B 109.5 . . ?
B2 C31 H31C 109.5 . . ?
H31A C31 H31C 109.5 . . ?
H31B C31 H31C 109.5 . . ?
C19 C20 N12 105.8(3) . . ?
C19 C20 H20 127.1 . . ?
N12 C20 H20 127.1 . . ?
C15 C16 N8 108.2(3) . . ?
C15 C16 H16 125.9 . . ?
N8 C16 H16 125.9 . . ?
N2 B2 N8 107.5(2) . . ?
N2 B2 C32 110.0(3) . . ?
N8 B2 C32 109.0(3) . . ?
N2 B2 C31 110.1(2) . . ?
N8 B2 C31 110.4(3) . . ?
C32 B2 C31 109.8(3) . . ?
B1 C30 H30A 109.5 . . ?
B1 C30 H30B 109.5 . . ?
H30A C30 H30B 109.5 . . ?
B1 C30 H30C 109.5 . . ?
H30A C30 H30C 109.5 . . ?
H30B C30 H30C 109.5 . . ?
B4 C36 H36A 109.5 . . ?
B4 C36 H36B 109.5 . . ?
H36A C36 H36B 109.5 . . ?
B4 C36 H36C 109.5 . . ?
H36A C36 H36C 109.5 . . ?
H36B C36 H36C 109.5 . . ?
N15 B4 N14 108.6(2) . . ?
N15 B4 C35 110.2(3) . . ?
N14 B4 C35 110.2(2) . . ?
N15 B4 C36 108.8(3) . . ?
N14 B4 C36 108.0(3) . . ?
C35 B4 C36 110.9(3) . . ?
N5 B1 N4 107.2(2) . . ?
N5 B1 C30 110.1(2) . . ?
N4 B1 C30 108.8(2) . . ?
N5 B1 C29 109.1(2) . . ?
N4 B1 C29 111.2(2) . . ?
C30 B1 C29 110.4(2) . . ?
C16 C15 N7 106.1(3) . . ?
C16 C15 H15 127.0 . . ?
N7 C15 H15 127.0 . . ?
B2 C32 H32A 109.5 . . ?
B2 C32 H32B 109.5 . . ?
H32A C32 H32B 109.5 . . ?
B2 C32 H32C 109.5 . . ?
H32A C32 H32C 109.5 . . ?
H32B C32 H32C 109.5 . . ?
C2 N1 C11 112.0(2) . . ?
C2 N1 C25 124.6(2) . . ?
C11 N1 C25 123.3(2) . . ?

loop_
_geom_bond_atom_site_label_1
_geom_bond_atom_site_label_2
_geom_bond_distance
_geom_bond_site_symmetry_2
_geom_bond_publ_flag
U1 C7 2.614(3) . ?
U1 C6 2.617(3) . ?
U1 C8 2.620(3) . ?
U1 C5 2.621(3) . ?
U1 C2 2.626(3) . ?
U1 C4 2.632(3) . ?
U1 C1 2.645(3) . ?
U1 C3 2.653(3) . ?
N10 C5 1.368(4) . ?
N10 C18 1.386(4) . ?
N10 B3 1.592(4) . ?
N16 C8 1.374(4) . ?
N16 C24 1.376(4) . ?
N16 C28 1.448(4) . ?
N5 C3 1.363(4) . ?
N5 C13 1.390(4) . ?
N5 B1 1.584(4) . ?
N9 C17 1.369(4) . ?
N9 C5 1.373(4) . ?
N9 C28 1.448(4) . ?
N11 C6 1.360(4) . ?
N11 C19 1.387(4) . ?
N11 B3 1.590(4) . ?
N12 C20 1.373(4) . ?
N12 C6 1.380(3) . ?
N12 C27 1.444(4) . ?
N13 C7 1.374(4) . ?
N13 C21 1.375(3) . ?
N13 C27 1.449(3) . ?
N4 C2 1.365(3) . ?
N4 C12 1.390(4) . ?
N4 B1 1.586(4) . ?
N8 C4 1.356(4) . ?
N8 C16 1.386(4) . ?
N8 B2 1.593(4) . ?
N14 C7 1.362(3) . ?
N14 C22 1.387(4) . ?
N14 B4 1.591(4) . ?
N3 C1 1.372(3) . ?
N3 C10 1.373(4) . ?
N3 C25 1.453(4) . ?
N15 C8 1.370(4) . ?
N15 C23 1.391(4) . ?
N15 B4 1.582(4) . ?
N2 C1 1.358(4) . ?
N2 C9 1.388(4) . ?
N2 B2 1.588(4) . ?
N7 C15 1.367(4) . ?
N7 C4 1.367(3) . ?
N7 C26 1.456(4) . ?
N6 C3 1.367(3) . ?
N6 C14 1.377(4) . ?
N6 C26 1.442(4) . ?
C2 N1 1.374(3) . ?
C28 H28A 0.9700 . ?
C28 H28B 0.9700 . ?
C27 H27A 0.9700 . ?
C27 H27B 0.9700 . ?
C25 N1 1.455(3) . ?
C25 H25A 0.9700 . ?
C25 H25B 0.9700 . ?
C26 H26A 0.9700 . ?
C26 H26B 0.9700 . ?
C33 B3 1.609(4) . ?
C33 H33A 0.9600 . ?
C33 H33B 0.9600 . ?
C33 H33C 0.9600 . ?
C17 C18 1.343(4) . ?
C17 H17 0.9300 . ?
C18 H18 0.9300 . ?
C34 B3 1.623(4) . ?
C34 H34A 0.9600 . ?
C34 H34B 0.9600 . ?
C34 H34C 0.9600 . ?
C9 C10 1.344(4) . ?
C9 H9 0.9300 . ?
C11 C12 1.335(4) . ?
C11 N1 1.378(4) . ?
C11 H11 0.9300 . ?
C29 B1 1.624(4) . ?
C29 H29A 0.9600 . ?
C29 H29B 0.9600 . ?
C29 H29C 0.9600 . ?
C13 C14 1.343(4) . ?
C13 H13 0.9300 . ?
C12 H12 0.9300 . ?
C10 H10 0.9300 . ?
C22 C21 1.335(4) . ?
C22 H22 0.9300 . ?
C14 H14 0.9300 . ?
C19 C20 1.341(4) . ?
C19 H19 0.9300 . ?
C24 C23 1.338(4) . ?
C24 H24 0.9300 . ?
C21 H21 0.9300 . ?
C23 H23 0.9300 . ?
C35 B4 1.612(5) . ?
C35 H35A 0.9600 . ?
C35 H35B 0.9600 . ?
C35 H35C 0.9600 . ?
C31 B2 1.622(5) . ?
C31 H31A 0.9600 . ?
C31 H31B 0.9600 . ?
C31 H31C 0.9600 . ?
C20 H20 0.9300 . ?
C16 C15 1.343(4) . ?
C16 H16 0.9300 . ?
B2 C32 1.619(5) . ?
C30 B1 1.621(4) . ?
C30 H30A 0.9600 . ?
C30 H30B 0.9600 . ?
C30 H30C 0.9600 . ?
C36 B4 1.630(4) . ?
C36 H36A 0.9600 . ?
C36 H36B 0.9600 . ?
C36 H36C 0.9600 . ?
C15 H15 0.9300 . ?
C32 H32A 0.9600 . ?
C32 H32B 0.9600 . ?
C32 H32C 0.9600 . ?
